data_4518918
loop_
_publ_author_name
'Doma\'nski, Mateusz A.'
'Kraszewski, Karol'
'Paluch, Piotr'
'Gu\'nka, Piotr A.'

_publ_section_title
;
 Arsenic(III)-oxide Intercalates with Potassium Chloride: Water-Induced
 Varieties and New Synthesis Methods
;
_journal_name_full 'Crystal Growth &amp; Design'
_journal_paper_doi 10.1021/acs.cgd.1c00555
_journal_year 2021
_chemical_formula_moiety 'As4 O6, 1(K), 1(Cl)'
_chemical_formula_sum 'As4 Cl K O6'
_chemical_formula_weight 470.23
_space_group_crystal_system hexagonal
_space_group_IT_number 191
_space_group_name_Hall '-P 6 2'
_space_group_name_H-M_alt 'P 6/m m m'
_atom_sites_solution_primary dual
_audit_creation_date 2021-01-12
_audit_creation_method
;
Olex2 1.3
(compiled 2020.11.12 svn.r5f609507 for OlexSys, GUI svn.r6226)
;
_cell_angle_alpha 90
_cell_angle_beta 90
_cell_angle_gamma 120
_cell_formula_units_Z 1
_cell_length_a 5.2255(2)
_cell_length_b 5.2255(2)
_cell_length_c 8.8479(6)
_cell_measurement_reflns_used 1621
_cell_measurement_temperature 293(2)
_cell_measurement_theta_max 32.5340
_cell_measurement_theta_min 4.4670
_cell_volume 209.231(18)
_computing_cell_refinement 'CrysAlisPro 1.171.40.84a (Rigaku OD, 2020)'
_computing_data_collection 'CrysAlisPro 1.171.40.84a (Rigaku OD, 2020)'
_computing_data_reduction 'CrysAlisPro 1.171.40.84a (Rigaku OD, 2020)'
_computing_molecular_graphics 'Olex2 1.3 (Dolomanov et al., 2009)'
_computing_publication_material 'Olex2 1.3 (Dolomanov et al., 2009)'
_computing_structure_refinement 'SHELXL 2018/3 (Sheldrick, 2015)'
_computing_structure_solution 'SHELXT 2018/2 (Sheldrick, 2018)'
_diffrn_ambient_temperature 293(2)
_diffrn_detector 'CCD plate'
_diffrn_detector_area_resol_mean 10.3347
_diffrn_detector_type Atlas
_diffrn_measured_fraction_theta_full 0.991
_diffrn_measured_fraction_theta_max 0.993
_diffrn_measurement_details
;
List of Runs (angles in degrees, time in seconds):

  # Type    Start    End  Width  t~exp~   \w     \q     \k     \f   Frames
--------------------------------------------------------------------------
  1  \w    -53.00  59.00   1.00    9.00    --  -19.65  77.00-180.00  112
  2  \w    -98.00  14.00   1.00    9.00    --  -19.65 -77.00-180.00  112
  3  \w    -96.00   7.00   1.00    9.00    --  -19.65 -38.00  30.00  103
  4  \w     -6.00  96.00   1.00    9.00    --   19.96  38.00 -30.00  102
  5  \w     53.00 109.00   1.00    9.00    --   19.96-179.00-180.00   56
  6  \w     -4.00  21.00   1.00    9.00    --   19.96 -99.00 -60.00   25
  7  \w     53.00 109.00   1.00    9.00    --   19.96-179.00  90.00   56
;
_diffrn_measurement_device 'four-circle diffractometer'
_diffrn_measurement_device_type 'Xcalibur, Atlas, Gemini ultra'
_diffrn_measurement_method '\w scans'
_diffrn_orient_matrix_type 'CrysAlisPro convention (1999,Acta A55,543-557)'
_diffrn_orient_matrix_UB_11 -0.0495943000
_diffrn_orient_matrix_UB_12 -0.0231838000
_diffrn_orient_matrix_UB_13 0.0760876000
_diffrn_orient_matrix_UB_21 -0.0311089000
_diffrn_orient_matrix_UB_22 -0.1483005000
_diffrn_orient_matrix_UB_23 -0.0044376000
_diffrn_orient_matrix_UB_31 0.1453548000
_diffrn_orient_matrix_UB_32 0.0446444000
_diffrn_orient_matrix_UB_33 0.0250079000
_diffrn_radiation_monochromator graphite
_diffrn_radiation_probe x-ray
_diffrn_radiation_type 'Mo K\a'
_diffrn_radiation_wavelength 0.71073
_diffrn_reflns_av_R_equivalents 0.0359
_diffrn_reflns_av_unetI/netI 0.0114
_diffrn_reflns_Laue_measured_fraction_full 0.991
_diffrn_reflns_Laue_measured_fraction_max 0.993
_diffrn_reflns_limit_h_max 6
_diffrn_reflns_limit_h_min -6
_diffrn_reflns_limit_k_max 6
_diffrn_reflns_limit_k_min -6
_diffrn_reflns_limit_l_max 11
_diffrn_reflns_limit_l_min -11
_diffrn_reflns_number 2839
_diffrn_reflns_point_group_measured_fraction_full 0.991
_diffrn_reflns_point_group_measured_fraction_max 0.993
_diffrn_reflns_theta_full 25.242
_diffrn_reflns_theta_max 27.484
_diffrn_reflns_theta_min 4.504
_diffrn_source 'fine-focus sealed X-ray tube'
_diffrn_source_type 'Enhance (Mo) X-ray Source'
_exptl_absorpt_coefficient_mu 16.634
_exptl_absorpt_correction_T_max 0.453
_exptl_absorpt_correction_T_min 0.096
_exptl_absorpt_correction_type analytical
_exptl_absorpt_process_details
;
CrysAlisPro 1.171.40.84a (Rigaku Oxford Diffraction, 2020)
Analytical numeric absorption correction using a multifaceted crystal
model based on expressions derived by R.C. Clark & J.S. Reid.
(Clark, R. C. & Reid, J. S. (1995). Acta Cryst. A51, 887-897)
Empirical absorption correction using spherical harmonics,
implemented in SCALE3 ABSPACK scaling algorithm.
;
_exptl_crystal_colour colourless
_exptl_crystal_colour_primary colourless
_exptl_crystal_density_diffrn 3.732
_exptl_crystal_description plate
_exptl_crystal_F_000 216
_exptl_crystal_size_max 0.235
_exptl_crystal_size_mid 0.138
_exptl_crystal_size_min 0.048
_refine_diff_density_max 0.288
_refine_diff_density_min -0.750
_refine_diff_density_rms 0.098
_refine_ls_extinction_method none
_refine_ls_goodness_of_fit_ref 1.347
_refine_ls_hydrogen_treatment undef
_refine_ls_matrix_type full
_refine_ls_number_parameters 12
_refine_ls_number_reflns 133
_refine_ls_number_restraints 0
_refine_ls_restrained_S_all 1.347
_refine_ls_R_factor_all 0.0173
_refine_ls_R_factor_gt 0.0169
_refine_ls_shift/su_max 0.000
_refine_ls_shift/su_mean 0.000
_refine_ls_structure_factor_coef Fsqd
_refine_ls_weighting_details 'w=1/[\s^2^(Fo^2^)+(0.0165P)^2^+0.5087P] where P=(Fo^2^+2Fc^2^)/3'
_refine_ls_weighting_scheme calc
_refine_ls_wR_factor_gt 0.0455
_refine_ls_wR_factor_ref 0.0456
_reflns_Friedel_coverage 0.000
_reflns_number_gt 131
_reflns_number_total 133
_reflns_threshold_expression 'I > 2\s(I)'
_cod_data_source_file cg1c00555_si_002.cif
_cod_data_source_block mdo2pg_intercalateP_KCl
_cod_original_cell_volume 209.23(2)
_cod_database_code 4518918
_shelx_shelxl_version_number 2018/3
_chemical_oxdiff_formula 'As4 O6 K1 Cl1'
_shelx_space_group_comment
;
The symmetry employed for this shelxl refinement is uniquely defined
by the following loop, which should always be used as a source of
symmetry information in preference to the above space-group names.
They are only intended as comments.
;
_reflns_odcompleteness_completeness 99.42
_reflns_odcompleteness_iscentric 1
_reflns_odcompleteness_theta 30.44
_olex2_refinement_description
;
;
_olex2_submission_special_instructions 'No special instructions were received'
_oxdiff_exptl_absorpt_empirical_details
;
Empirical correction (ABSPACK) includes:
- Absorption correction using spherical harmonics
- Frame scaling
;
_oxdiff_exptl_absorpt_empirical_full_max 1.188
_oxdiff_exptl_absorpt_empirical_full_min 0.880

loop_
_space_group_symop_operation_xyz
'x, y, z'
'-y, x-y, z'
'-x+y, -x, z'
'-x, -y, z'
'y, -x+y, z'
'x-y, x, z'
'y, x, -z'
'x-y, -y, -z'
'-x, -x+y, -z'
'-y, -x, -z'
'-x+y, y, -z'
'x, x-y, -z'
'-x, -y, -z'
'y, -x+y, -z'
'x-y, x, -z'
'x, y, -z'
'-y, x-y, -z'
'-x+y, -x, -z'
'-y, -x, z'
'-x+y, y, z'
'x, x-y, z'
'y, x, z'
'x-y, -y, z'
'-x, -x+y, z'

loop_
_atom_site_label
_atom_site_type_symbol
_atom_site_fract_x
_atom_site_fract_y
_atom_site_fract_z
_atom_site_U_iso_or_equiv
_atom_site_adp_type
_atom_site_occupancy
_atom_site_site_symmetry_order
_atom_site_calc_flag
_atom_site_refinement_flags_posn
_atom_site_refinement_flags_adp
_atom_site_refinement_flags_occupancy
_atom_site_disorder_assembly
_atom_site_disorder_group
As1 As 0.333333 0.666667 0.29528(7) 0.0165(2) Uani 1 6 d S T P . .
K1 K 0.000000 0.000000 0.000000 0.0361(8) Uani 1 24 d S T P . .
Cl1 Cl 0.000000 1.000000 0.500000 0.0460(12) Uani 1 24 d S T P . .
O1 O 0.500000 0.500000 0.1861(4) 0.0213(8) Uani 1 4 d S T P . .

loop_
_atom_site_aniso_label
_atom_site_aniso_U_11
_atom_site_aniso_U_22
_atom_site_aniso_U_33
_atom_site_aniso_U_23
_atom_site_aniso_U_13
_atom_site_aniso_U_12
As1 0.0124(3) 0.0124(3) 0.0248(4) 0.000 0.000 0.00620(13)
K1 0.0366(12) 0.0366(12) 0.0351(18) 0.000 0.000 0.0183(6)
Cl1 0.0267(12) 0.0267(12) 0.085(3) 0.000 0.000 0.0133(6)
O1 0.0215(14) 0.0215(14) 0.0299(18) 0.000 0.000 0.0175(16)

loop_
_atom_type_symbol
_atom_type_description
_atom_type_scat_dispersion_real
_atom_type_scat_dispersion_imag
_atom_type_scat_source
O O 0.0106 0.0060 'International Tables Vol C Tables 4.2.6.8 and 6.1.1.4'
Cl Cl 0.1484 0.1585 'International Tables Vol C Tables 4.2.6.8 and 6.1.1.4'
K K 0.2009 0.2494 'International Tables Vol C Tables 4.2.6.8 and 6.1.1.4'
As As 0.0499 2.0058 'International Tables Vol C Tables 4.2.6.8 and 6.1.1.4'

loop_
_exptl_crystal_face_index_h
_exptl_crystal_face_index_k
_exptl_crystal_face_index_l
_exptl_crystal_face_perp_dist
0 1 0 0.0726
-1 1 0 0.0855
1 -1 0 0.0931
0 0 1 0.0242
0 0 -1 0.0242
1 0 0 0.1104
-1 0 0 0.1181
0 -1 0 0.0650

loop_
_geom_angle_atom_site_label_1
_geom_angle_atom_site_label_2
_geom_angle_atom_site_label_3
_geom_angle
_geom_angle_site_symmetry_1
_geom_angle_site_symmetry_3
_geom_angle_publ_flag
O1 As1 O1 93.67(14) 3_565 2_665 ?
O1 As1 O1 93.67(14) 2_665 . ?
O1 As1 O1 93.67(14) 3_565 . ?
As1 O1 As1 114.7(2) . 4_665 ?

loop_
_geom_bond_atom_site_label_1
_geom_bond_atom_site_label_2
_geom_bond_distance
_geom_bond_site_symmetry_2
_geom_bond_publ_flag
As1 O1 1.791(2) 3_565 ?
As1 O1 1.791(2) . ?
As1 O1 1.791(2) 2_665 ?

loop_
_geom_torsion_atom_site_label_1
_geom_torsion_atom_site_label_2
_geom_torsion_atom_site_label_3
_geom_torsion_atom_site_label_4
_geom_torsion
_geom_torsion_site_symmetry_1
_geom_torsion_site_symmetry_2
_geom_torsion_site_symmetry_3
_geom_torsion_site_symmetry_4
_geom_torsion_publ_flag
O1 As1 O1 As1 -133.04(8) 3_565 . . 4_665 ?
O1 As1 O1 As1 133.04(8) 2_665 . . 4_665 ?

loop_
_exptl_oxdiff_crystal_face_indexfrac_h
_exptl_oxdiff_crystal_face_indexfrac_k
_exptl_oxdiff_crystal_face_indexfrac_l
_exptl_oxdiff_crystal_face_x
_exptl_oxdiff_crystal_face_y
_exptl_oxdiff_crystal_face_z
0.0000 1.0001 0.0000 -0.0232 -0.1483 0.0447
-1.0001 1.0002 0.0001 0.0264 -0.1172 -0.1007
1.0001 -1.0002 -0.0001 -0.0264 0.1172 0.1007
0.0000 -0.0000 1.0001 0.0761 -0.0044 0.0250
-0.0000 0.0000 -1.0001 -0.0761 0.0044 -0.0250
1.0001 -0.0001 -0.0000 -0.0496 -0.0311 0.1454
-1.0001 0.0001 0.0000 0.0496 0.0311 -0.1454
-0.0000 -1.0001 -0.0000 0.0232 0.1483 -0.0447
